data_4511679
loop_
_publ_author_name
'Croitor, Lilia'
'Coropceanu, Eduard B.'
'Masunov, Art\"em E.'
'Rivera-Jacquez, Hector J.'
'Siminel, Anatolii V.'
'Zelentsov, Vyacheslav I.'
'Datsko, Tatiana Ya.'
'Fonari, Marina S.'

_publ_section_title
;
 Polymeric Luminescent Zn(II) and Cd(II) Dicarboxylates Decorated by Oxime
 Ligands: Tuning the Dimensionality and Adsorption Capacity
;
_journal_issue 8
_journal_name_full 'Crystal Growth &amp; Design'
_journal_page_first 3935
_journal_paper_doi 10.1021/cg5005402
_journal_volume 14
_journal_year 2014
_chemical_formula_moiety 'C18 H20 N4 O6 Zn'
_chemical_formula_sum 'C18 H20 N4 O6 Zn'
_chemical_formula_weight 453.75
_chemical_name_systematic
; 
 ? 
;
_space_group_IT_number 2
_symmetry_cell_setting triclinic
_symmetry_space_group_name_Hall '-P 1'
_symmetry_space_group_name_H-M 'P -1'
_atom_sites_solution_hydrogens geom
_atom_sites_solution_primary direct
_atom_sites_solution_secondary difmap
_audit_creation_method
;
CrysAlisPro, Oxford Diffraction Ltd.,
Version 1.171.35.21b (release 03-02-2012 CrysAlis171 .NET)
(compiled Feb  3 2012,10:37:01)
;
_cell_angle_alpha 77.376(5)
_cell_angle_beta 84.259(5)
_cell_angle_gamma 75.489(5)
_cell_formula_units_Z 2
_cell_length_a 8.2196(6)
_cell_length_b 9.2915(5)
_cell_length_c 14.0247(8)
_cell_measurement_temperature 293(2)
_cell_volume 1010.70(11)
_computing_cell_refinement
;
CrysAlisPro, Agilent Technologies,
Version 1.171.35.21b (release 03-02-2012 CrysAlis171 .NET)
(compiled Feb  3 2012,10:37:01)
;
_computing_data_collection
;
CrysAlisPro, Agilent Technologies,
Version 1.171.35.21b (release 03-02-2012 CrysAlis171 .NET)
(compiled Feb  3 2012,10:37:01)
;
_computing_data_reduction
;
CrysAlisPro, Agilent Technologies,
Version 1.171.35.21b (release 03-02-2012 CrysAlis171 .NET)
(compiled Feb  3 2012,10:37:01)
;
_computing_structure_refinement 'SHELXL-97 (Sheldrick, 2008)'
_computing_structure_solution 'SHELXS-97 (Sheldrick, 2008)'
_diffrn_ambient_temperature 293(2)
_diffrn_measured_fraction_theta_full 0.987
_diffrn_measured_fraction_theta_max 0.987
_diffrn_measurement_device_type 'Xcalibur, Eos'
_diffrn_measurement_method '\w scans'
_diffrn_radiation_monochromator graphite
_diffrn_radiation_source 'fine-focus sealed tube'
_diffrn_radiation_type MoK\a
_diffrn_radiation_wavelength 0.71073
_diffrn_reflns_av_R_equivalents 0.0277
_diffrn_reflns_av_sigmaI/netI 0.0593
_diffrn_reflns_limit_h_max 10
_diffrn_reflns_limit_h_min -10
_diffrn_reflns_limit_k_max 11
_diffrn_reflns_limit_k_min -10
_diffrn_reflns_limit_l_max 13
_diffrn_reflns_limit_l_min -17
_diffrn_reflns_number 5767
_diffrn_reflns_theta_full 26.00
_diffrn_reflns_theta_max 26.00
_diffrn_reflns_theta_min 2.98
_exptl_absorpt_coefficient_mu 1.257
_exptl_absorpt_correction_T_max 1.00000
_exptl_absorpt_correction_T_min 0.90613
_exptl_absorpt_correction_type multi-scan
_exptl_absorpt_process_details
;
CrysAlisPro, Agilent Technologies,
Version 1.171.35.21b (release 03-02-2012 CrysAlis171 .NET)
(compiled Feb  3 2012,10:37:01)
Empirical absorption correction using spherical harmonics,
 implemented in SCALE3 ABSPACK scaling algorithm.
;
_exptl_crystal_colour colorless
_exptl_crystal_density_diffrn 1.491
_exptl_crystal_density_method 'not measured'
_exptl_crystal_description block
_exptl_crystal_F_000 468
_exptl_crystal_size_max 0.40
_exptl_crystal_size_mid 0.30
_exptl_crystal_size_min 0.25
_refine_diff_density_max 0.344
_refine_diff_density_min -0.334
_refine_diff_density_rms 0.058
_refine_ls_extinction_method none
_refine_ls_goodness_of_fit_ref 1.000
_refine_ls_hydrogen_treatment constr
_refine_ls_matrix_type full
_refine_ls_number_parameters 262
_refine_ls_number_reflns 3930
_refine_ls_number_restraints 0
_refine_ls_restrained_S_all 1.000
_refine_ls_R_factor_all 0.0569
_refine_ls_R_factor_gt 0.0423
_refine_ls_shift/su_max 0.001
_refine_ls_shift/su_mean 0.000
_refine_ls_structure_factor_coef Fsqd
_refine_ls_weighting_details 'calc w=1/[\s^2^(Fo^2^)+(0.0348P)^2^+0.0000P] where P=(Fo^2^+2Fc^2^)/3'
_refine_ls_weighting_scheme calc
_refine_ls_wR_factor_gt 0.0860
_refine_ls_wR_factor_ref 0.0934
_reflns_number_gt 3141
_reflns_number_total 3930
_reflns_threshold_expression >2sigma(I)
_cod_data_source_file cg5005402_si_002.cif
_cod_data_source_block comp7
_cod_depositor_comments 'Adding full bibliography for 4511672--4511682.cif.'
_cod_original_sg_symbol_H-M P-1
_cod_database_code 4511679
_cell_oxdiff_measurement_reflns_used 2227

loop_
_symmetry_equiv_pos_as_xyz
'x, y, z'
'-x, -y, -z'

loop_
_atom_site_label
_atom_site_type_symbol
_atom_site_fract_x
_atom_site_fract_y
_atom_site_fract_z
_atom_site_U_iso_or_equiv
_atom_site_adp_type
_atom_site_occupancy
_atom_site_symmetry_multiplicity
_atom_site_calc_flag
_atom_site_refinement_flags
Zn1 Zn 0.61121(4) 0.33134(3) 0.27228(2) 0.04016(13) Uani 1 1 d .
O1 O -0.3646(2) 0.8150(2) 0.39170(19) 0.0759(8) Uani 1 1 d .
H1 H -0.3937 0.9079 0.3826 0.114 Uiso 1 1 calc R
O2 O 0.8245(3) -0.1149(3) -0.19878(16) 0.0756(7) Uani 1 1 d .
H2 H 0.9025 -0.1893 -0.2005 0.113 Uiso 1 1 calc R
O3 O 0.8973(3) 0.3393(3) 0.20025(15) 0.0554(6) Uani 1 1 d .
O4 O 0.6730(3) 0.5242(2) 0.19646(14) 0.0537(5) Uani 1 1 d .
O5 O 0.7236(2) 0.2876(2) 0.40710(15) 0.0581(6) Uani 1 1 d .
O6 O 0.6186(3) 0.1107(2) 0.37813(15) 0.0565(6) Uani 1 1 d .
N1 N 0.3654(3) 0.4304(2) 0.30546(16) 0.0381(5) Uani 1 1 d .
N2 N -0.1953(3) 0.7713(3) 0.36576(19) 0.0537(7) Uani 1 1 d .
N3 N 0.6121(3) 0.2249(2) 0.15587(17) 0.0433(6) Uani 1 1 d .
N4 N 0.8171(3) -0.0725(3) -0.10954(19) 0.0572(7) Uani 1 1 d .
C1 C 0.2526(4) 0.3468(3) 0.3362(2) 0.0437(7) Uani 1 1 d .
H1A H 0.2871 0.2426 0.3397 0.052 Uiso 1 1 calc R
C2 C 0.0883(3) 0.4067(3) 0.3629(2) 0.0425(7) Uani 1 1 d .
H2A H 0.0153 0.3434 0.3857 0.051 Uiso 1 1 calc R
C3 C 0.0323(3) 0.5612(3) 0.35567(19) 0.0370(6) Uani 1 1 d .
C4 C 0.1498(4) 0.6481(3) 0.3241(2) 0.0509(8) Uani 1 1 d .
H4 H 0.1176 0.7528 0.3188 0.061 Uiso 1 1 calc R
C5 C 0.3116(4) 0.5809(3) 0.3008(2) 0.0489(8) Uani 1 1 d .
H5 H 0.3882 0.6414 0.2809 0.059 Uiso 1 1 calc R
C6 C -0.1442(4) 0.6278(3) 0.3791(2) 0.0481(8) Uani 1 1 d .
H6 H -0.2182 0.5659 0.4034 0.058 Uiso 1 1 calc R
C7 C 0.7258(4) 0.0943(3) 0.1512(2) 0.0544(8) Uani 1 1 d .
H7 H 0.7854 0.0432 0.2065 0.065 Uiso 1 1 calc R
C8 C 0.7582(4) 0.0327(3) 0.0691(2) 0.0569(9) Uani 1 1 d .
H8 H 0.8400 -0.0569 0.0690 0.068 Uiso 1 1 calc R
C9 C 0.6693(4) 0.1036(3) -0.0138(2) 0.0448(7) Uani 1 1 d .
C10 C 0.5508(4) 0.2374(3) -0.0088(2) 0.0502(8) Uani 1 1 d .
H10 H 0.4872 0.2895 -0.0624 0.060 Uiso 1 1 calc R
C11 C 0.5280(4) 0.2926(3) 0.0760(2) 0.0481(8) Uani 1 1 d .
H11 H 0.4484 0.3831 0.0775 0.058 Uiso 1 1 calc R
C12 C 0.6992(4) 0.0423(4) -0.1031(2) 0.0537(8) Uani 1 1 d .
H12 H 0.6308 0.0882 -0.1556 0.064 Uiso 1 1 calc R
C13 C 0.8239(4) 0.4758(4) 0.1731(2) 0.0477(7) Uani 1 1 d .
C14 C 0.9170(5) 0.5879(4) 0.1113(2) 0.0723(11) Uani 1 1 d .
H14A H 0.8354 0.6740 0.0777 0.087 Uiso 1 1 calc R
H14B H 0.9754 0.6248 0.1542 0.087 Uiso 1 1 calc R
C15 C 1.0408(5) 0.5251(5) 0.0376(2) 0.0767(11) Uani 1 1 d .
H15A H 1.1231 0.4392 0.0706 0.092 Uiso 1 1 calc R
H15B H 1.0998 0.6017 0.0044 0.092 Uiso 1 1 calc R
C16 C 0.6956(3) 0.1583(3) 0.4328(2) 0.0421(7) Uani 1 1 d .
C17 C 0.7585(3) 0.0586(3) 0.5285(2) 0.0484(8) Uani 1 1 d .
H17A H 0.7352 -0.0403 0.5341 0.058 Uiso 1 1 calc R
H17B H 0.6971 0.1027 0.5820 0.058 Uiso 1 1 calc R
C18 C 0.9458(3) 0.0386(3) 0.53820(19) 0.0468(7) Uani 1 1 d .
H18A H 0.9687 0.1375 0.5331 0.056 Uiso 1 1 calc R
H18B H 0.9764 -0.0208 0.6026 0.056 Uiso 1 1 calc R

loop_
_atom_site_aniso_label
_atom_site_aniso_U_11
_atom_site_aniso_U_22
_atom_site_aniso_U_33
_atom_site_aniso_U_23
_atom_site_aniso_U_13
_atom_site_aniso_U_12
Zn1 0.0374(2) 0.0353(2) 0.0407(2) -0.00338(14) -0.00261(15) 0.00112(15)
O1 0.0349(13) 0.0569(14) 0.132(2) -0.0327(14) 0.0164(13) 0.0014(11)
O2 0.0769(17) 0.0851(18) 0.0606(15) -0.0357(13) -0.0056(13) 0.0078(14)
O3 0.0467(13) 0.0663(15) 0.0501(13) -0.0139(11) 0.0049(10) -0.0085(11)
O4 0.0543(14) 0.0519(13) 0.0497(13) -0.0042(10) 0.0034(11) -0.0104(11)
O5 0.0427(13) 0.0593(14) 0.0622(14) 0.0186(11) -0.0093(10) -0.0175(11)
O6 0.0594(14) 0.0469(12) 0.0553(14) -0.0132(11) -0.0153(11) 0.0094(11)
N1 0.0362(13) 0.0292(12) 0.0438(14) -0.0037(10) -0.0031(11) -0.0013(10)
N2 0.0333(14) 0.0469(15) 0.0774(19) -0.0190(13) 0.0011(13) 0.0010(12)
N3 0.0379(14) 0.0360(13) 0.0510(15) -0.0088(11) -0.0053(11) 0.0019(11)
N4 0.0526(17) 0.0658(18) 0.0536(17) -0.0245(14) 0.0006(13) -0.0052(14)
C1 0.0453(18) 0.0275(14) 0.0539(19) -0.0027(13) -0.0056(14) -0.0040(13)
C2 0.0366(16) 0.0366(16) 0.0517(18) -0.0051(13) -0.0027(13) -0.0070(13)
C3 0.0323(15) 0.0367(15) 0.0416(16) -0.0093(12) -0.0040(12) -0.0054(12)
C4 0.0429(18) 0.0312(16) 0.076(2) -0.0161(15) 0.0060(16) -0.0026(14)
C5 0.0443(18) 0.0345(16) 0.067(2) -0.0138(14) 0.0088(15) -0.0085(14)
C6 0.0379(17) 0.0478(18) 0.059(2) -0.0154(15) 0.0041(14) -0.0102(14)
C7 0.060(2) 0.0425(17) 0.052(2) -0.0076(15) -0.0181(16) 0.0082(15)
C8 0.058(2) 0.0415(18) 0.063(2) -0.0136(16) -0.0110(17) 0.0079(15)
C9 0.0437(17) 0.0432(17) 0.0467(18) -0.0079(14) -0.0011(14) -0.0102(14)
C10 0.0494(19) 0.0472(18) 0.0491(19) -0.0074(15) -0.0104(15) -0.0010(15)
C11 0.0362(16) 0.0406(17) 0.060(2) -0.0095(15) -0.0074(15) 0.0056(13)
C12 0.053(2) 0.057(2) 0.050(2) -0.0093(16) -0.0069(16) -0.0087(16)
C13 0.059(2) 0.058(2) 0.0311(16) -0.0112(15) 0.0033(15) -0.0229(17)
C14 0.093(3) 0.087(3) 0.050(2) -0.0115(19) 0.0144(19) -0.054(2)
C15 0.078(3) 0.120(3) 0.048(2) -0.020(2) 0.0160(19) -0.059(2)
C16 0.0210(14) 0.0502(19) 0.0411(17) 0.0008(14) 0.0043(12) 0.0063(13)
C17 0.0344(16) 0.0537(19) 0.0435(18) 0.0096(14) 0.0019(13) -0.0035(14)
C18 0.0341(16) 0.0575(19) 0.0396(17) -0.0017(14) -0.0048(13) 0.0002(14)

loop_
_atom_type_symbol
_atom_type_description
_atom_type_scat_dispersion_real
_atom_type_scat_dispersion_imag
_atom_type_scat_source
C C 0.0033 0.0016 'International Tables Vol C Tables 4.2.6.8 and 6.1.1.4'
H H 0.0000 0.0000 'International Tables Vol C Tables 4.2.6.8 and 6.1.1.4'
N N 0.0061 0.0033 'International Tables Vol C Tables 4.2.6.8 and 6.1.1.4'
O O 0.0106 0.0060 'International Tables Vol C Tables 4.2.6.8 and 6.1.1.4'
Zn Zn 0.2839 1.4301 'International Tables Vol C Tables 4.2.6.8 and 6.1.1.4'

loop_
_geom_angle_atom_site_label_1
_geom_angle_atom_site_label_2
_geom_angle_atom_site_label_3
_geom_angle
_geom_angle_site_symmetry_1
_geom_angle_site_symmetry_3
O4 Zn1 N1 96.29(9) . .
O4 Zn1 N3 98.81(9) . .
N1 Zn1 N3 107.42(9) . .
O4 Zn1 O5 104.59(9) . .
N1 Zn1 O5 102.61(8) . .
N3 Zn1 O5 139.29(9) . .
O4 Zn1 O6 161.95(8) . .
N1 Zn1 O6 95.90(8) . .
N3 Zn1 O6 90.16(8) . .
O5 Zn1 O6 59.63(8) . .
O4 Zn1 O3 56.78(8) . .
N1 Zn1 O3 153.02(8) . .
N3 Zn1 O3 80.87(8) . .
O5 Zn1 O3 84.70(7) . .
O6 Zn1 O3 109.94(8) . .
O4 Zn1 C16 133.70(10) . .
N1 Zn1 C16 101.12(8) . .
N3 Zn1 C16 115.82(10) . .
O5 Zn1 C16 29.75(9) . .
O6 Zn1 C16 29.89(9) . .
O3 Zn1 C16 97.81(8) . .
O4 Zn1 C13 28.21(8) . .
N1 Zn1 C13 124.50(10) . .
N3 Zn1 C13 89.36(9) . .
O5 Zn1 C13 95.78(8) . .
O6 Zn1 C13 137.60(9) . .
O3 Zn1 C13 28.58(8) . .
C16 Zn1 C13 118.56(10) . .
C13 O3 Zn1 80.39(18) . .
C13 O4 Zn1 101.44(18) . .
C16 O5 Zn1 93.58(18) . .
C16 O6 Zn1 86.94(18) . .
C1 N1 C5 116.9(2) . .
C1 N1 Zn1 121.11(17) . .
C5 N1 Zn1 121.94(19) . .
C6 N2 O1 111.7(3) . .
C11 N3 C7 116.4(2) . .
C11 N3 Zn1 122.97(18) . .
C7 N3 Zn1 119.41(19) . .
C12 N4 O2 112.1(3) . .
N1 C1 C2 123.5(2) . .
C1 C2 C3 119.6(3) . .
C2 C3 C4 117.0(2) . .
C2 C3 C6 120.4(3) . .
C4 C3 C6 122.6(2) . .
C5 C4 C3 120.3(3) . .
N1 C5 C4 122.7(3) . .
N2 C6 C3 119.2(3) . .
N3 C7 C8 123.2(3) . .
C7 C8 C9 120.0(3) . .
C8 C9 C10 116.8(3) . .
C8 C9 C12 122.0(3) . .
C10 C9 C12 121.2(3) . .
C11 C10 C9 119.4(3) . .
N3 C11 C10 124.1(3) . .
N4 C12 C9 120.5(3) . .
O4 C13 O3 121.4(3) . .
O4 C13 C14 117.8(3) . .
O3 C13 C14 120.8(3) . .
O4 C13 Zn1 50.35(14) . .
O3 C13 Zn1 71.03(17) . .
C14 C13 Zn1 168.1(3) . .
C15 C14 C13 114.5(3) . .
C14 C15 C15 112.5(4) . 2_765
O5 C16 O6 119.8(3) . .
O5 C16 C17 119.8(3) . .
O6 C16 C17 120.3(3) . .
O5 C16 Zn1 56.67(14) . .
O6 C16 Zn1 63.17(15) . .
C17 C16 Zn1 175.6(2) . .
C16 C17 C18 113.1(2) . .
C18 C18 C17 113.4(3) 2_756 .

loop_
_geom_bond_atom_site_label_1
_geom_bond_atom_site_label_2
_geom_bond_distance
_geom_bond_site_symmetry_2
Zn1 O4 2.028(2) .
Zn1 N1 2.053(2) .
Zn1 N3 2.084(2) .
Zn1 O5 2.102(2) .
Zn1 O6 2.244(2) .
Zn1 O3 2.477(2) .
Zn1 C16 2.511(3) .
Zn1 C13 2.582(3) .
O1 N2 1.383(3) .
O2 N4 1.383(3) .
O3 C13 1.253(3) .
O4 C13 1.245(3) .
O5 C16 1.248(3) .
O6 C16 1.253(3) .
N1 C1 1.335(3) .
N1 C5 1.346(3) .
N2 C6 1.271(3) .
N3 C11 1.326(3) .
N3 C7 1.343(3) .
N4 C12 1.262(4) .
C1 C2 1.374(4) .
C2 C3 1.377(3) .
C3 C4 1.389(4) .
C3 C6 1.463(4) .
C4 C5 1.361(4) .
C7 C8 1.370(4) .
C8 C9 1.383(4) .
C9 C10 1.384(4) .
C9 C12 1.461(4) .
C10 C11 1.373(4) .
C13 C14 1.514(4) .
C14 C15 1.483(4) .
C15 C15 1.514(6) 2_765
C16 C17 1.511(3) .
C17 C18 1.520(4) .
C18 C18 1.510(5) 2_756

loop_
_geom_hbond_atom_site_label_D
_geom_hbond_atom_site_label_H
_geom_hbond_atom_site_label_A
_geom_hbond_distance_DH
_geom_hbond_distance_HA
_geom_hbond_distance_DA
_geom_hbond_angle_DHA
_geom_hbond_site_symmetry_A
O2 H2 O3 0.82 1.87 2.683(3) 170.6 2_755
O1 H1 O6 0.82 1.90 2.682(3) 159.0 1_465
